data_4029183
loop_
_publ_author_name
'Mali, Sachitanand M.'
'Gopi, Hosahudya N.'

_publ_section_title
;
 Thioacetic Acid/NaSH-Mediated Synthesis of N-Protected Amino Thioacids
 and Their Utility in Peptide Synthesis.
;
_journal_issue 6
_journal_name_full 'The Journal of organic chemistry'
_journal_page_first 2377
_journal_page_last 2383
_journal_paper_doi 10.1021/jo402872p
_journal_volume 79
_journal_year 2014
_chemical_formula_moiety 'C16 H28 N2 O6 S2'
_chemical_formula_sum 'C16 H28 N2 O6 S2'
_chemical_formula_weight 408.52
_chemical_name_common (Boc-Ala-S-)2
_chemical_name_systematic
; 
 ? 
;
_space_group_IT_number 19
_symmetry_cell_setting orthorhombic
_symmetry_space_group_name_Hall 'P 2ac 2ab'
_symmetry_space_group_name_H-M 'P 21 21 21'
_atom_sites_solution_hydrogens geom
_atom_sites_solution_primary direct
_atom_sites_solution_secondary difmap
_audit_creation_method SHELXL-97
_cell_angle_alpha 90.00
_cell_angle_beta 90.00
_cell_angle_gamma 90.00
_cell_formula_units_Z 4
_cell_length_a 10.322(3)
_cell_length_b 11.312(4)
_cell_length_c 18.663(6)
_cell_measurement_temperature 100(2)
_cell_volume 2179.1(12)
_computing_structure_refinement 'SHELXL-97 (Sheldrick, 2008)'
_computing_structure_solution 'SHELXS-97 (Sheldrick, 2008)'
_diffrn_ambient_temperature 100(2)
_diffrn_measured_fraction_theta_full 0.990
_diffrn_measured_fraction_theta_max 0.990
_diffrn_radiation_monochromator graphite
_diffrn_radiation_source 'fine-focus sealed tube'
_diffrn_radiation_type MoK\a
_diffrn_radiation_wavelength 0.71073
_diffrn_reflns_av_R_equivalents 0.1890
_diffrn_reflns_av_sigmaI/netI 0.1872
_diffrn_reflns_limit_h_max 11
_diffrn_reflns_limit_h_min -10
_diffrn_reflns_limit_k_max 12
_diffrn_reflns_limit_k_min -12
_diffrn_reflns_limit_l_max 15
_diffrn_reflns_limit_l_min -20
_diffrn_reflns_number 15960
_diffrn_reflns_theta_full 23.26
_diffrn_reflns_theta_max 23.26
_diffrn_reflns_theta_min 2.11
_exptl_absorpt_coefficient_mu 0.275
_exptl_absorpt_correction_T_max 0.989
_exptl_absorpt_correction_T_min 0.977
_exptl_absorpt_correction_type multi-scan
_exptl_absorpt_process_details SADABS
_exptl_crystal_colour colorless
_exptl_crystal_density_diffrn 1.245
_exptl_crystal_density_method 'not measured'
_exptl_crystal_description 'rod shape'
_exptl_crystal_F_000 872
_exptl_crystal_size_max 0.12
_exptl_crystal_size_mid 0.07
_exptl_crystal_size_min 0.04
_refine_diff_density_max 0.284
_refine_diff_density_min -0.341
_refine_diff_density_rms 0.075
_refine_ls_abs_structure_details 'Flack H D (1983), Acta Cryst. A39, 876-881'
_refine_ls_abs_structure_Flack -0.10(19)
_refine_ls_extinction_method none
_refine_ls_goodness_of_fit_ref 0.943
_refine_ls_hydrogen_treatment mixed
_refine_ls_matrix_type full
_refine_ls_number_parameters 243
_refine_ls_number_reflns 3080
_refine_ls_number_restraints 0
_refine_ls_restrained_S_all 0.943
_refine_ls_R_factor_all 0.1518
_refine_ls_R_factor_gt 0.0684
_refine_ls_shift/su_max 0.000
_refine_ls_shift/su_mean 0.000
_refine_ls_structure_factor_coef Fsqd
_refine_ls_weighting_details 'calc w=1/[\s^2^(Fo^2^)+(0.0596P)^2^+0.0000P] where P=(Fo^2^+2Fc^2^)/3'
_refine_ls_weighting_scheme calc
_refine_ls_wR_factor_gt 0.1170
_refine_ls_wR_factor_ref 0.1484
_reflns_number_gt 1746
_reflns_number_total 3080
_reflns_threshold_expression >2sigma(I)
_cod_data_source_file jo402872p_si_002.cif
_cod_data_source_block SM-Ala-S2
_cod_depositor_comments
;
The following automatic conversions were performed:

'_symmetry_cell_setting' value 'Orthorhombic' changed to
'orthorhombic' according to
/usr/data/users/saulius/crontab/automatic-downloads/current/ACS/lib/dictionaries/cif_core.dic
dictionary named 'cif_core.dic' version 2.4.2 from 2011-04-26.

Automatic conversion script
Id: cif_fix_values 2281 2013-09-26 08:29:07Z andrius 
;
_cod_original_sg_symbol_H-M 'P21 21 21'
_cod_database_code 4029183

loop_
_symmetry_equiv_pos_as_xyz
'x, y, z'
'x+1/2, -y+1/2, -z'
'-x, y+1/2, -z+1/2'
'-x+1/2, -y, z+1/2'

loop_
_atom_site_label
_atom_site_type_symbol
_atom_site_fract_x
_atom_site_fract_y
_atom_site_fract_z
_atom_site_U_iso_or_equiv
_atom_site_adp_type
_atom_site_occupancy
_atom_site_symmetry_multiplicity
_atom_site_calc_flag
_atom_site_refinement_flags
S1 S 0.52097(19) 0.89254(19) 0.92372(10) 0.0292(5) Uani 1 1 d .
S2 S 0.4235(2) 0.80583(18) 0.84492(11) 0.0308(6) Uani 1 1 d .
O1 O 0.6718(5) 1.2119(4) 1.0076(3) 0.0290(14) Uani 1 1 d .
O6 O 0.1445(5) 0.5532(4) 0.7642(3) 0.0272(14) Uani 1 1 d .
O2 O 0.7068(5) 1.1577(4) 0.8917(3) 0.0274(14) Uani 1 1 d .
O4 O 0.5910(5) 0.6416(4) 0.8910(3) 0.0308(14) Uani 1 1 d .
O5 O 0.2767(5) 0.5229(5) 0.8606(3) 0.0322(15) Uani 1 1 d .
O3 O 0.7050(5) 0.8554(4) 0.8252(3) 0.0290(14) Uani 1 1 d .
N1 N 0.7326(5) 1.0283(6) 0.9831(3) 0.0258(17) Uani 1 1 d .
H1 H 0.7211 1.0131 1.0278 0.031 Uiso 1 1 calc R
N2 N 0.3498(6) 0.6060(6) 0.7584(3) 0.0264(16) Uani 1 1 d .
H2 H 0.3302 0.6447 0.7202 0.032 Uiso 1 1 calc R
C2 C 0.7558(7) 1.3957(7) 0.9584(4) 0.036(2) Uani 1 1 d .
H2A H 0.8279 1.3884 0.9906 0.055 Uiso 1 1 calc R
H2B H 0.7364 1.4778 0.9512 0.055 Uiso 1 1 calc R
H2C H 0.7773 1.3599 0.9133 0.055 Uiso 1 1 calc R
C1 C 0.6410(8) 1.3352(6) 0.9896(4) 0.025(2) Uani 1 1 d .
C5 C 0.7036(8) 1.1359(7) 0.9567(5) 0.027(2) Uani 1 1 d .
C6 C 0.7832(7) 0.9391(7) 0.9357(4) 0.025(2) Uani 1 1 d .
H6 H 0.8538 0.9743 0.9078 0.030 Uiso 1 1 calc R
C8 C 0.6810(7) 0.8947(7) 0.8836(4) 0.0247(19) Uani 1 1 d .
C9 C 0.5118(7) 0.6658(6) 0.8468(4) 0.027(2) Uani 1 1 d .
C10 C 0.4824(7) 0.5928(7) 0.7801(4) 0.026(2) Uani 1 1 d .
H10 H 0.4995 0.5093 0.7903 0.031 Uiso 1 1 calc R
C12 C 0.2562(9) 0.5564(7) 0.7995(4) 0.028(2) Uani 1 1 d .
C13 C 0.0284(8) 0.5021(7) 0.7980(4) 0.032(2) Uani 1 1 d .
C15 C -0.0140(8) 0.5826(7) 0.8582(4) 0.042(2) Uani 1 1 d .
H15A H 0.0440 0.5738 0.8981 0.062 Uiso 1 1 calc R
H15B H -0.1003 0.5619 0.8728 0.062 Uiso 1 1 calc R
H15C H -0.0127 0.6631 0.8421 0.062 Uiso 1 1 calc R
C4 C 0.5245(7) 1.3417(7) 0.9411(4) 0.035(2) Uani 1 1 d .
H4A H 0.5481 1.3158 0.8939 0.052 Uiso 1 1 calc R
H4B H 0.4939 1.4218 0.9390 0.052 Uiso 1 1 calc R
H4C H 0.4572 1.2916 0.9596 0.052 Uiso 1 1 calc R
C7 C 0.8379(8) 0.8351(7) 0.9774(4) 0.036(2) Uani 1 1 d .
H7A H 0.9054 0.8623 1.0087 0.054 Uiso 1 1 calc R
H7B H 0.8726 0.7779 0.9445 0.054 Uiso 1 1 calc R
H7C H 0.7702 0.7993 1.0052 0.054 Uiso 1 1 calc R
C16 C -0.0695(7) 0.5072(7) 0.7375(4) 0.040(2) Uani 1 1 d .
H16A H -0.0751 0.5867 0.7197 0.060 Uiso 1 1 calc R
H16B H -0.1527 0.4828 0.7550 0.060 Uiso 1 1 calc R
H16C H -0.0426 0.4554 0.6996 0.060 Uiso 1 1 calc R
C14 C 0.0522(8) 0.3750(7) 0.8194(4) 0.035(2) Uani 1 1 d .
H14A H 0.0929 0.3338 0.7805 0.053 Uiso 1 1 calc R
H14B H -0.0289 0.3378 0.8306 0.053 Uiso 1 1 calc R
H14C H 0.1076 0.3728 0.8607 0.053 Uiso 1 1 calc R
C11 C 0.5747(8) 0.6349(7) 0.7210(4) 0.035(2) Uani 1 1 d .
H11A H 0.5621 0.5876 0.6788 0.053 Uiso 1 1 calc R
H11B H 0.6626 0.6271 0.7371 0.053 Uiso 1 1 calc R
H11C H 0.5571 0.7162 0.7100 0.053 Uiso 1 1 calc R
C3 C 0.6096(8) 1.3862(8) 1.0631(4) 0.043(2) Uani 1 1 d .
H3A H 0.5382 1.3437 1.0836 0.065 Uiso 1 1 calc R
H3B H 0.5869 1.4681 1.0583 0.065 Uiso 1 1 calc R
H3C H 0.6840 1.3789 1.0937 0.065 Uiso 1 1 calc R

loop_
_atom_site_aniso_label
_atom_site_aniso_U_11
_atom_site_aniso_U_22
_atom_site_aniso_U_33
_atom_site_aniso_U_23
_atom_site_aniso_U_13
_atom_site_aniso_U_12
S1 0.0342(12) 0.0367(12) 0.0167(10) -0.0017(11) -0.0012(10) -0.0020(11)
S2 0.0347(13) 0.0367(13) 0.0209(11) 0.0006(11) -0.0060(12) -0.0010(11)
O1 0.048(4) 0.026(4) 0.014(3) 0.001(3) 0.003(3) 0.004(3)
O6 0.027(3) 0.042(4) 0.013(3) 0.007(3) 0.003(3) -0.004(3)
O2 0.036(3) 0.035(4) 0.012(3) 0.006(3) 0.003(3) 0.003(3)
O4 0.031(3) 0.040(4) 0.021(3) 0.005(3) -0.008(3) 0.000(3)
O5 0.038(4) 0.045(4) 0.014(3) 0.007(3) -0.007(3) -0.006(3)
O3 0.038(3) 0.035(4) 0.014(3) -0.002(3) 0.001(3) -0.004(3)
N1 0.031(4) 0.028(4) 0.019(4) -0.003(3) 0.010(3) 0.004(3)
N2 0.025(4) 0.038(4) 0.015(3) 0.001(3) -0.002(3) -0.005(4)
C2 0.032(5) 0.023(5) 0.054(6) 0.000(5) 0.010(5) -0.001(5)
C1 0.035(5) 0.023(5) 0.017(4) -0.003(4) -0.009(4) -0.001(4)
C5 0.026(5) 0.027(6) 0.028(5) 0.005(5) -0.011(5) 0.002(4)
C6 0.026(5) 0.032(5) 0.016(4) 0.004(4) -0.003(4) -0.004(4)
C8 0.033(5) 0.023(5) 0.018(4) 0.005(4) -0.001(4) 0.005(4)
C9 0.025(5) 0.024(5) 0.032(5) 0.002(4) -0.001(5) -0.009(4)
C10 0.027(5) 0.025(5) 0.027(5) -0.006(4) -0.001(4) -0.004(4)
C12 0.041(6) 0.026(5) 0.017(5) -0.007(4) 0.006(5) 0.000(4)
C13 0.032(5) 0.042(6) 0.023(5) 0.005(4) 0.006(5) -0.003(5)
C15 0.041(5) 0.045(6) 0.039(5) 0.004(5) 0.023(5) 0.003(5)
C4 0.031(5) 0.040(5) 0.032(5) 0.004(4) 0.001(5) 0.008(4)
C7 0.040(6) 0.038(6) 0.030(5) -0.009(4) -0.010(5) 0.016(4)
C16 0.034(5) 0.056(6) 0.030(5) 0.005(5) 0.002(5) -0.007(5)
C14 0.039(5) 0.038(5) 0.030(5) -0.001(4) 0.003(4) 0.002(4)
C11 0.030(5) 0.059(6) 0.017(5) -0.011(4) 0.010(4) -0.005(5)
C3 0.069(6) 0.034(5) 0.028(5) -0.004(5) 0.007(5) 0.009(5)

loop_
_atom_type_symbol
_atom_type_description
_atom_type_scat_dispersion_real
_atom_type_scat_dispersion_imag
_atom_type_scat_source
C C 0.0033 0.0016 'International Tables Vol C Tables 4.2.6.8 and 6.1.1.4'
H H 0.0000 0.0000 'International Tables Vol C Tables 4.2.6.8 and 6.1.1.4'
N N 0.0061 0.0033 'International Tables Vol C Tables 4.2.6.8 and 6.1.1.4'
O O 0.0106 0.0060 'International Tables Vol C Tables 4.2.6.8 and 6.1.1.4'
S S 0.1246 0.1234 'International Tables Vol C Tables 4.2.6.8 and 6.1.1.4'

loop_
_geom_angle_atom_site_label_1
_geom_angle_atom_site_label_2
_geom_angle_atom_site_label_3
_geom_angle
C8 S1 S2 99.1(3)
C9 S2 S1 99.1(3)
C5 O1 C1 120.5(6)
C12 O6 C13 120.3(6)
C5 N1 C6 119.2(7)
C5 N1 H1 120.4
C6 N1 H1 120.4
C12 N2 C10 118.5(7)
C12 N2 H2 120.7
C10 N2 H2 120.7
C1 C2 H2A 109.5
C1 C2 H2B 109.5
H2A C2 H2B 109.5
C1 C2 H2C 109.5
H2A C2 H2C 109.5
H2B C2 H2C 109.5
O1 C1 C2 110.7(6)
O1 C1 C4 110.8(6)
C2 C1 C4 112.3(6)
O1 C1 C3 101.5(6)
C2 C1 C3 110.4(7)
C4 C1 C3 110.6(7)
O2 C5 O1 125.5(7)
O2 C5 N1 122.2(8)
O1 C5 N1 112.3(7)
N1 C6 C7 111.2(6)
N1 C6 C8 111.9(6)
C7 C6 C8 109.2(6)
N1 C6 H6 108.1
C7 C6 H6 108.1
C8 C6 H6 108.1
O3 C8 C6 124.0(7)
O3 C8 S1 123.9(6)
C6 C8 S1 111.8(5)
O4 C9 C10 125.2(7)
O4 C9 S2 123.6(6)
C10 C9 S2 110.8(6)
N2 C10 C9 111.3(6)
N2 C10 C11 110.9(6)
C9 C10 C11 107.2(6)
N2 C10 H10 109.1
C9 C10 H10 109.1
C11 C10 H10 109.1
O5 C12 O6 127.3(8)
O5 C12 N2 122.2(8)
O6 C12 N2 110.5(7)
O6 C13 C15 108.6(6)
O6 C13 C14 110.8(6)
C15 C13 C14 115.0(7)
O6 C13 C16 102.1(6)
C15 C13 C16 109.7(7)
C14 C13 C16 109.9(7)
C13 C15 H15A 109.5
C13 C15 H15B 109.5
H15A C15 H15B 109.5
C13 C15 H15C 109.5
H15A C15 H15C 109.5
H15B C15 H15C 109.5
C1 C4 H4A 109.5
C1 C4 H4B 109.5
H4A C4 H4B 109.5
C1 C4 H4C 109.5
H4A C4 H4C 109.5
H4B C4 H4C 109.5
C6 C7 H7A 109.5
C6 C7 H7B 109.5
H7A C7 H7B 109.5
C6 C7 H7C 109.5
H7A C7 H7C 109.5
H7B C7 H7C 109.5
C13 C16 H16A 109.5
C13 C16 H16B 109.5
H16A C16 H16B 109.5
C13 C16 H16C 109.5
H16A C16 H16C 109.5
H16B C16 H16C 109.5
C13 C14 H14A 109.5
C13 C14 H14B 109.5
H14A C14 H14B 109.5
C13 C14 H14C 109.5
H14A C14 H14C 109.5
H14B C14 H14C 109.5
C10 C11 H11A 109.5
C10 C11 H11B 109.5
H11A C11 H11B 109.5
C10 C11 H11C 109.5
H11A C11 H11C 109.5
H11B C11 H11C 109.5
C1 C3 H3A 109.5
C1 C3 H3B 109.5
H3A C3 H3B 109.5
C1 C3 H3C 109.5
H3A C3 H3C 109.5
H3B C3 H3C 109.5

loop_
_geom_bond_atom_site_label_1
_geom_bond_atom_site_label_2
_geom_bond_distance
S1 C8 1.814(8)
S1 S2 2.034(3)
S2 C9 1.827(8)
O1 C5 1.322(9)
O1 C1 1.469(8)
O6 C12 1.329(9)
O6 C13 1.472(9)
O2 C5 1.239(8)
O4 C9 1.194(8)
O5 C12 1.221(9)
O3 C8 1.202(8)
N1 C5 1.347(9)
N1 C6 1.441(9)
N1 H1 0.8600
N2 C12 1.355(9)
N2 C10 1.434(8)
N2 H2 0.8600
C2 C1 1.487(10)
C2 H2A 0.9600
C2 H2B 0.9600
C2 H2C 0.9600
C1 C4 1.507(10)
C1 C3 1.523(10)
C6 C7 1.519(10)
C6 C8 1.520(10)
C6 H6 0.9800
C9 C10 1.524(10)
C10 C11 1.534(9)
C10 H10 0.9800
C13 C15 1.511(10)
C13 C14 1.512(10)
C13 C16 1.515(10)
C15 H15A 0.9600
C15 H15B 0.9600
C15 H15C 0.9600
C4 H4A 0.9600
C4 H4B 0.9600
C4 H4C 0.9600
C7 H7A 0.9600
C7 H7B 0.9600
C7 H7C 0.9600
C16 H16A 0.9600
C16 H16B 0.9600
C16 H16C 0.9600
C14 H14A 0.9600
C14 H14B 0.9600
C14 H14C 0.9600
C11 H11A 0.9600
C11 H11B 0.9600
C11 H11C 0.9600
C3 H3A 0.9600
C3 H3B 0.9600
C3 H3C 0.9600
